data_4126973
loop_
_publ_author_name
'Arikawa, Yasuhiro'
'Otsubo, Yuji'
'Fujino, Hiroki'
'Horiuchi, Shinnosuke'
'Sakuda, Eri'
'Umakoshi, Keisuke'

_publ_section_title
;
 Nitrite Reduction Cycle on a Dinuclear Ruthenium Complex Producing
 Ammonia.
;
_journal_name_full 'Journal of the American Chemical Society'
_journal_paper_doi 10.1021/jacs.7b12020
_journal_year 2018
_chemical_formula_moiety 'C26 H28 B2 Cl N16 O2 Ru2, B2 F8, C2 N H3'
_chemical_formula_sum 'C28 H31 B4 Cl F8 N17 O2 Ru2'
_chemical_formula_weight 1070.49
_space_group_crystal_system triclinic
_space_group_IT_number 2
_space_group_name_Hall '-P 1'
_space_group_name_H-M_alt 'P -1'
_symmetry_space_group_name_Hall '-P 1'
_symmetry_space_group_name_H-M 'P -1'
_atom_sites_solution_hydrogens geom
_atom_sites_solution_primary direct
_atom_sites_solution_secondary difmap
_cell_angle_alpha 68.257(5)
_cell_angle_beta 81.592(7)
_cell_angle_gamma 85.433(7)
_cell_formula_units_Z 2
_cell_length_a 12.4007(17)
_cell_length_b 13.4241(19)
_cell_length_c 14.8306(19)
_cell_measurement_reflns_used 7197
_cell_measurement_temperature 93
_cell_measurement_theta_max 27.50
_cell_measurement_theta_min 1.60
_cell_volume 2267.7(5)
_computing_cell_refinement 'CrystalClear-SM Expert 2.0 r16'
_computing_data_collection 'CrystalClear-SM Expert 2.0 r16 (Rigaku, 2014)'
_computing_data_reduction 'CrystalClear-SM Expert 2.0 r16'
_computing_molecular_graphics 'CrystalStructure 4.2.4'
_computing_publication_material 'CrystalStructure 4.2.4 (Rigaku, 2016)'
_computing_structure_refinement 'SHELXL Version 2014/7 (Sheldrick, 2008)'
_computing_structure_solution 'Il Milione (Burla, et al., 2007)'
_diffrn_ambient_temperature 93
_diffrn_detector_area_resol_mean 7.111
_diffrn_measured_fraction_theta_full 0.982
_diffrn_measured_fraction_theta_max 0.960
_diffrn_measurement_device_type 'Rigaku Saturn724+'
_diffrn_measurement_method \w
_diffrn_radiation_type 'Mo K\a'
_diffrn_radiation_wavelength 0.71075
_diffrn_reflns_av_R_equivalents 0.0252
_diffrn_reflns_Laue_measured_fraction_full 0.982
_diffrn_reflns_Laue_measured_fraction_max 0.960
_diffrn_reflns_limit_h_max 16
_diffrn_reflns_limit_h_min -13
_diffrn_reflns_limit_k_max 17
_diffrn_reflns_limit_k_min -17
_diffrn_reflns_limit_l_max 19
_diffrn_reflns_limit_l_min -16
_diffrn_reflns_number 18914
_diffrn_reflns_point_group_measured_fraction_full 0.982
_diffrn_reflns_point_group_measured_fraction_max 0.960
_diffrn_reflns_theta_full 25.242
_diffrn_reflns_theta_max 27.487
_diffrn_reflns_theta_min 1.634
_diffrn_standards_number 0
_exptl_absorpt_coefficient_mu 0.806
_exptl_absorpt_correction_T_max 0.923
_exptl_absorpt_correction_T_min 0.851
_exptl_absorpt_correction_type multi-scan
_exptl_absorpt_process_details 'REQAB (Rigaku, 1998)'
_exptl_crystal_colour red
_exptl_crystal_density_diffrn 1.568
_exptl_crystal_density_method 'not measured'
_exptl_crystal_description prism
_exptl_crystal_F_000 1062.00
_exptl_crystal_size_max 0.160
_exptl_crystal_size_mid 0.130
_exptl_crystal_size_min 0.100
_refine_diff_density_max 1.18
_refine_diff_density_min -0.75
_refine_ls_extinction_method none
_refine_ls_goodness_of_fit_ref 1.048
_refine_ls_hydrogen_treatment constr
_refine_ls_number_parameters 560
_refine_ls_number_reflns 9991
_refine_ls_number_restraints 0
_refine_ls_R_factor_all 0.0444
_refine_ls_R_factor_gt 0.0327
_refine_ls_shift/su_max 0.003
_refine_ls_structure_factor_coef Fsqd
_refine_ls_weighting_details 'w = 1/[\s^2^(Fo^2^)+(0.0449P)^2^] where P=(Fo^2^+2Fc^2^)/3'
_refine_ls_weighting_scheme calc
_refine_ls_wR_factor_gt 0.0809
_refine_ls_wR_factor_ref 0.0857
_reflns_Friedel_coverage 0.000
_reflns_number_gt 7861
_reflns_number_total 9991
_reflns_threshold_expression F^2^>2.0\s(F^2^)
_cod_data_source_file ja7b12020_si_002.cif
_cod_data_source_block 1587a
_cod_database_code 4126973

loop_
_space_group_symop_id
_space_group_symop_operation_xyz
1 +X,+Y,+Z
2 -X,-Y,-Z

loop_
_atom_site_label
_atom_site_type_symbol
_atom_site_fract_x
_atom_site_fract_y
_atom_site_fract_z
_atom_site_U_iso_or_equiv
_atom_site_adp_type
_atom_site_occupancy
_atom_site_site_symmetry_order
_atom_site_calc_flag
_atom_site_refinement_flags_posn
_atom_site_refinement_flags_adp
Ru1 Ru -0.04131(2) 0.85417(2) 0.30743(2) 0.01269(6) Uani 1 1 d . .
Ru2 Ru 0.17620(2) 0.67909(2) 0.23912(2) 0.01476(6) Uani 1 1 d . .
Cl1 Cl -0.01023(5) 0.67536(5) 0.31150(5) 0.01570(14) Uani 1 1 d . .
F1 F -0.1247(2) 0.7916(2) 0.07102(16) 0.0670(8) Uani 1 1 d . .
F2 F -0.04980(15) 0.72968(15) -0.04692(13) 0.0327(4) Uani 1 1 d . .
F3 F -0.23197(16) 0.72425(19) -0.00223(17) 0.0503(6) Uani 1 1 d . .
F4 F -0.15294(17) 0.88322(16) -0.08633(15) 0.0461(6) Uani 1 1 d . .
F5 F 0.42872(15) 0.20795(17) 0.35939(14) 0.0385(5) Uani 1 1 d . .
F6 F 0.57338(18) 0.1689(2) 0.44359(16) 0.0667(8) Uani 1 1 d . .
F7 F 0.5927(2) 0.2578(3) 0.2772(2) 0.1120(14) Uani 1 1 d . .
F8 F 0.5567(3) 0.0889(3) 0.3393(2) 0.1203(16) Uani 1 1 d . .
O1 O -0.03533(16) 0.97301(17) 0.10052(14) 0.0237(5) Uani 1 1 d . .
O2 O 0.12402(15) 0.80223(15) 0.12590(13) 0.0175(4) Uani 1 1 d . .
N1 N -0.03068(17) 0.91880(18) 0.17993(16) 0.0152(5) Uani 1 1 d . .
N2 N -0.07462(18) 1.00207(19) 0.31836(16) 0.0168(5) Uani 1 1 d . .
N3 N -0.16439(19) 1.01597(19) 0.37872(16) 0.0183(5) Uani 1 1 d . .
N4 N -0.06954(18) 0.79503(19) 0.45874(16) 0.0179(5) Uani 1 1 d . .
N5 N -0.15755(19) 0.8325(2) 0.50518(16) 0.0189(5) Uani 1 1 d . .
N6 N -0.20732(17) 0.83902(18) 0.31375(16) 0.0144(5) Uani 1 1 d . .
N7 N -0.27902(18) 0.87187(19) 0.37745(16) 0.0168(5) Uani 1 1 d . .
N8 N 0.33676(19) 0.68174(19) 0.17794(17) 0.0216(5) Uani 1 1 d . .
N9 N 0.3871(2) 0.5886(2) 0.17529(19) 0.0304(7) Uani 1 1 d . .
N10 N 0.21856(19) 0.54855(19) 0.35252(17) 0.0195(5) Uani 1 1 d . .
N11 N 0.2893(2) 0.4724(2) 0.33263(18) 0.0244(6) Uani 1 1 d . .
N12 N 0.1470(2) 0.57021(19) 0.17904(16) 0.0211(5) Uani 1 1 d . .
N13 N 0.2229(2) 0.4919(2) 0.17604(18) 0.0273(6) Uani 1 1 d . .
N14 N 0.12161(18) 0.85466(18) 0.32321(16) 0.0151(5) Uani 1 1 d . .
N15 N 0.20025(18) 0.78401(19) 0.30399(15) 0.0168(5) Uani 1 1 d . .
N16 N 0.18768(17) 0.84098(18) 0.03797(15) 0.0144(5) Uani 1 1 d . .
N17 N 0.4240(3) 1.0103(3) 0.1142(3) 0.0579(10) Uani 1 1 d . .
C1 C -0.0324(2) 1.0979(2) 0.2680(2) 0.0216(6) Uani 1 1 d . .
H1 H 0.0303 1.1112 0.2204 0.026 Uiso 1 1 calc R U
C2 C -0.0935(2) 1.1755(2) 0.2955(2) 0.0255(7) Uani 1 1 d . .
H2 H -0.0816 1.2504 0.2713 0.031 Uiso 1 1 calc R U
C3 C -0.1756(2) 1.1200(2) 0.3659(2) 0.0233(6) Uani 1 1 d . .
H3 H -0.2309 1.1509 0.3997 0.028 Uiso 1 1 calc R U
C4 C -0.0193(2) 0.7189(2) 0.5273(2) 0.0219(6) Uani 1 1 d . .
H4 H 0.0450 0.6801 0.5149 0.026 Uiso 1 1 calc R U
C5 C -0.0744(2) 0.7048(3) 0.6187(2) 0.0250(7) Uani 1 1 d . .
H5 H -0.0568 0.6556 0.6800 0.030 Uiso 1 1 calc R U
C6 C -0.1606(2) 0.7779(3) 0.6013(2) 0.0249(7) Uani 1 1 d . .
H6 H -0.2141 0.7879 0.6502 0.030 Uiso 1 1 calc R U
C7 C -0.2653(2) 0.7976(2) 0.26809(19) 0.0170(6) Uani 1 1 d . .
H7 H -0.2360 0.7685 0.2199 0.020 Uiso 1 1 calc R U
C8 C -0.3757(2) 0.8034(2) 0.3018(2) 0.0204(6) Uani 1 1 d . .
H8 H -0.4351 0.7801 0.2816 0.025 Uiso 1 1 calc R U
C9 C -0.3805(2) 0.8500(2) 0.3706(2) 0.0196(6) Uani 1 1 d . .
H9 H -0.4451 0.8645 0.4074 0.024 Uiso 1 1 calc R U
C10 C 0.4099(2) 0.7594(3) 0.1376(2) 0.0272(7) Uani 1 1 d . .
H10 H 0.3968 0.8325 0.1303 0.033 Uiso 1 1 calc R U
C11 C 0.5088(3) 0.7154(3) 0.1078(3) 0.0413(10) Uani 1 1 d . .
H11 H 0.5743 0.7520 0.0764 0.050 Uiso 1 1 calc R U
C12 C 0.4909(3) 0.6092(3) 0.1334(3) 0.0429(10) Uani 1 1 d . .
H12 H 0.5434 0.5576 0.1232 0.051 Uiso 1 1 calc R U
C13 C 0.1948(2) 0.5146(2) 0.4501(2) 0.0212(6) Uani 1 1 d . .
H13 H 0.1467 0.5510 0.4844 0.025 Uiso 1 1 calc R U
C14 C 0.2503(2) 0.4189(2) 0.4937(2) 0.0262(7) Uani 1 1 d . .
H14 H 0.2490 0.3787 0.5618 0.031 Uiso 1 1 calc R U
C15 C 0.3080(2) 0.3945(2) 0.4173(2) 0.0264(7) Uani 1 1 d . .
H15 H 0.3536 0.3326 0.4236 0.032 Uiso 1 1 calc R U
C16 C 0.0618(3) 0.5567(2) 0.1391(2) 0.0246(7) Uani 1 1 d . .
H16 H -0.0031 0.6001 0.1322 0.029 Uiso 1 1 calc R U
C17 C 0.0825(3) 0.4699(3) 0.1092(2) 0.0327(8) Uani 1 1 d . .
H17 H 0.0363 0.4427 0.0785 0.039 Uiso 1 1 calc R U
C18 C 0.1853(3) 0.4316(3) 0.1340(2) 0.0346(8) Uani 1 1 d . .
H18 H 0.2229 0.3719 0.1228 0.041 Uiso 1 1 calc R U
C19 C 0.1656(2) 0.9093(2) 0.3677(2) 0.0218(6) Uani 1 1 d . .
H19 H 0.1284 0.9629 0.3888 0.026 Uiso 1 1 calc R U
C20 C 0.2731(2) 0.8761(3) 0.3783(2) 0.0267(7) Uani 1 1 d . .
H20 H 0.3233 0.9015 0.4070 0.032 Uiso 1 1 calc R U
C21 C 0.2910(2) 0.7976(3) 0.3377(2) 0.0227(6) Uani 1 1 d . .
H21 H 0.3579 0.7587 0.3341 0.027 Uiso 1 1 calc R U
C22 C 0.1910(2) 0.7918(2) -0.0259(2) 0.0230(6) Uani 1 1 d . .
H22 H 0.1507 0.7289 -0.0098 0.028 Uiso 1 1 calc R U
C23 C 0.2538(3) 0.8337(3) -0.1157(2) 0.0275(7) Uani 1 1 d . .
H23 H 0.2567 0.7997 -0.1620 0.033 Uiso 1 1 calc R U
C24 C 0.3125(2) 0.9248(3) -0.1381(2) 0.0263(7) Uani 1 1 d . .
H24 H 0.3572 0.9531 -0.1991 0.032 Uiso 1 1 calc R U
C25 C 0.3052(2) 0.9744(2) -0.0707(2) 0.0230(6) Uani 1 1 d . .
H25 H 0.3437 1.0380 -0.0856 0.028 Uiso 1 1 calc R U
C26 C 0.2415(2) 0.9309(2) 0.0184(2) 0.0197(6) Uani 1 1 d . .
H26 H 0.2360 0.9643 0.0653 0.024 Uiso 1 1 calc R U
C27 C 0.4017(3) 1.0751(4) 0.1436(3) 0.0467(10) Uani 1 1 d . .
C28 C 0.3725(5) 1.1603(5) 0.1806(5) 0.123(3) Uani 1 1 d . .
H28A H 0.4157 1.2234 0.1408 0.147 Uiso 1 1 calc R U
H28B H 0.3873 1.1365 0.2486 0.147 Uiso 1 1 calc R U
H28C H 0.2948 1.1790 0.1774 0.147 Uiso 1 1 calc R U
B1 B -0.2343(3) 0.9195(3) 0.4444(2) 0.0190(7) Uani 1 1 d . .
H1A H -0.2945 0.9406 0.4871 0.023 Uiso 1 1 calc R U
B2 B 0.3267(3) 0.4828(3) 0.2258(3) 0.0301(9) Uani 1 1 d . .
H2A H 0.3744 0.4203 0.2224 0.036 Uiso 1 1 calc R U
B3 B -0.1400(3) 0.7829(3) -0.0153(3) 0.0245(7) Uani 1 1 d . .
B4 B 0.5362(4) 0.1804(4) 0.3562(3) 0.0471(12) Uani 1 1 d . .

loop_
_atom_site_aniso_label
_atom_site_aniso_U_11
_atom_site_aniso_U_22
_atom_site_aniso_U_33
_atom_site_aniso_U_23
_atom_site_aniso_U_13
_atom_site_aniso_U_12
Ru1 0.01166(11) 0.01581(11) 0.01030(11) -0.00493(8) -0.00035(8) 0.00022(8)
Ru2 0.01366(12) 0.01538(12) 0.01189(11) -0.00233(9) -0.00002(8) 0.00287(8)
Cl1 0.0146(3) 0.0158(3) 0.0155(3) -0.0054(2) 0.0007(2) 0.0000(2)
F1 0.0670(17) 0.114(2) 0.0409(13) -0.0542(16) -0.0043(12) -0.0007(15)
F2 0.0293(10) 0.0337(11) 0.0354(10) -0.0151(9) -0.0022(8) 0.0070(8)
F3 0.0286(11) 0.0505(15) 0.0711(16) -0.0216(12) 0.0018(11) -0.0132(10)
F4 0.0453(13) 0.0273(11) 0.0529(13) -0.0079(10) 0.0101(10) 0.0101(9)
F5 0.0245(10) 0.0438(13) 0.0467(12) -0.0192(10) -0.0001(9) 0.0077(9)
F6 0.0413(14) 0.134(3) 0.0387(13) -0.0499(16) -0.0097(11) 0.0207(15)
F7 0.0550(18) 0.207(5) 0.0499(17) -0.022(2) 0.0130(14) -0.027(2)
F8 0.184(3) 0.128(3) 0.091(2) -0.088(2) -0.088(2) 0.124(3)
O1 0.0267(12) 0.0278(12) 0.0123(10) -0.0040(9) -0.0030(8) 0.0082(9)
O2 0.0148(10) 0.0210(10) 0.0108(9) -0.0013(8) 0.0030(7) 0.0024(8)
N1 0.0112(11) 0.0195(12) 0.0160(12) -0.0086(10) -0.0003(9) 0.0020(9)
N2 0.0161(12) 0.0192(12) 0.0178(12) -0.0108(10) 0.0002(9) 0.0002(9)
N3 0.0178(13) 0.0219(13) 0.0183(12) -0.0120(10) 0.0002(10) 0.0011(10)
N4 0.0145(12) 0.0240(13) 0.0160(12) -0.0092(10) 0.0002(9) 0.0002(10)
N5 0.0185(13) 0.0261(14) 0.0143(12) -0.0112(10) 0.0015(10) -0.0003(10)
N6 0.0116(11) 0.0185(12) 0.0121(11) -0.0062(9) 0.0023(9) 0.0017(9)
N7 0.0126(12) 0.0214(13) 0.0142(11) -0.0061(10) 0.0024(9) 0.0024(9)
N8 0.0177(13) 0.0204(13) 0.0174(12) 0.0005(10) 0.0030(10) 0.0070(10)
N9 0.0214(14) 0.0274(15) 0.0279(14) 0.0003(12) 0.0080(11) 0.0113(11)
N10 0.0188(13) 0.0178(12) 0.0179(12) -0.0027(10) -0.0030(10) 0.0042(10)
N11 0.0226(14) 0.0193(13) 0.0235(13) -0.0010(10) -0.0004(11) 0.0058(10)
N12 0.0282(14) 0.0179(13) 0.0141(12) -0.0048(10) 0.0015(10) 0.0035(10)
N13 0.0368(16) 0.0190(13) 0.0202(13) -0.0055(11) 0.0051(11) 0.0091(11)
N14 0.0119(11) 0.0191(12) 0.0135(11) -0.0055(9) -0.0007(9) -0.0007(9)
N15 0.0129(12) 0.0246(13) 0.0108(11) -0.0044(10) -0.0014(9) 0.0009(9)
N16 0.0123(11) 0.0185(12) 0.0092(11) -0.0027(9) 0.0005(9) 0.0042(9)
N17 0.038(2) 0.051(2) 0.091(3) -0.033(2) -0.0066(19) -0.0059(17)
C1 0.0211(15) 0.0228(15) 0.0224(15) -0.0095(12) -0.0022(12) -0.0044(12)
C2 0.0283(17) 0.0190(15) 0.0338(18) -0.0138(13) -0.0060(14) -0.0019(12)
C3 0.0254(17) 0.0251(16) 0.0253(16) -0.0162(13) -0.0045(13) 0.0038(13)
C4 0.0180(15) 0.0298(17) 0.0170(14) -0.0076(12) -0.0028(11) 0.0008(12)
C5 0.0243(16) 0.0345(18) 0.0131(14) -0.0042(13) -0.0037(12) -0.0036(13)
C6 0.0260(17) 0.0383(19) 0.0111(14) -0.0107(13) 0.0017(12) -0.0047(14)
C7 0.0188(15) 0.0165(14) 0.0147(14) -0.0041(11) -0.0032(11) -0.0003(11)
C8 0.0152(14) 0.0216(15) 0.0210(15) -0.0023(12) -0.0054(11) -0.0024(11)
C9 0.0124(14) 0.0232(15) 0.0177(14) -0.0027(12) 0.0021(11) 0.0005(11)
C10 0.0165(15) 0.0302(18) 0.0230(16) 0.0011(13) 0.0036(12) 0.0040(13)
C11 0.0188(17) 0.045(2) 0.039(2) 0.0021(17) 0.0104(15) 0.0087(15)
C12 0.0262(19) 0.038(2) 0.043(2) -0.0001(17) 0.0146(16) 0.0130(16)
C13 0.0258(16) 0.0210(15) 0.0136(14) -0.0027(11) -0.0023(12) -0.0011(12)
C14 0.0297(18) 0.0229(16) 0.0200(15) 0.0005(12) -0.0062(13) -0.0017(13)
C15 0.0231(17) 0.0202(16) 0.0283(17) 0.0000(13) -0.0058(13) 0.0032(12)
C16 0.0374(18) 0.0202(15) 0.0157(14) -0.0062(12) -0.0037(13) 0.0006(13)
C17 0.058(2) 0.0248(17) 0.0171(16) -0.0090(13) -0.0078(15) -0.0012(16)
C18 0.063(3) 0.0210(17) 0.0169(16) -0.0080(13) 0.0020(16) 0.0067(16)
C19 0.0209(15) 0.0300(17) 0.0168(14) -0.0112(13) -0.0016(12) -0.0029(12)
C20 0.0209(16) 0.042(2) 0.0191(15) -0.0104(14) -0.0058(12) -0.0068(14)
C21 0.0142(14) 0.0335(18) 0.0182(15) -0.0060(13) -0.0045(11) -0.0009(12)
C22 0.0258(17) 0.0251(16) 0.0201(15) -0.0096(13) -0.0026(12) -0.0061(12)
C23 0.0328(18) 0.0364(19) 0.0142(15) -0.0109(13) 0.0008(13) -0.0050(14)
C24 0.0197(16) 0.0315(18) 0.0178(15) 0.0005(13) 0.0019(12) 0.0014(13)
C25 0.0213(16) 0.0204(15) 0.0218(15) -0.0018(12) -0.0015(12) 0.0002(12)
C26 0.0180(15) 0.0185(14) 0.0206(15) -0.0053(12) -0.0030(11) 0.0037(11)
C27 0.038(2) 0.053(3) 0.054(3) -0.026(2) -0.0124(19) 0.0123(19)
C28 0.143(6) 0.145(6) 0.155(6) -0.127(6) -0.109(5) 0.095(5)
B1 0.0179(17) 0.0235(17) 0.0156(16) -0.0092(13) 0.0043(13) -0.0013(13)
B2 0.033(2) 0.0249(19) 0.0239(19) -0.0049(15) 0.0052(16) 0.0123(16)
B3 0.0226(18) 0.0280(19) 0.0245(18) -0.0129(15) 0.0018(14) -0.0032(14)
B4 0.038(3) 0.075(4) 0.033(2) -0.029(2) -0.006(2) 0.027(2)

loop_
_atom_type_symbol
_atom_type_description
_atom_type_scat_dispersion_real
_atom_type_scat_dispersion_imag
_atom_type_scat_source
C C 0.0033 0.0016
;
International Tables for Crystallography
(Vol. C, Tables 4.2.6.8 and 6.1.1.4)
;
H H 0.0000 0.0000
;
International Tables for Crystallography
(Vol. C, Table 6.1.1.4)
;
B B 0.0013 0.0007
;
International Tables for Crystallography
(Vol. C, Tables 4.2.6.8 and 6.1.1.4)
;
Cl Cl 0.1484 0.1585
;
International Tables for Crystallography
(Vol. C, Tables 4.2.6.8 and 6.1.1.4)
;
F F 0.0171 0.0103
;
International Tables for Crystallography
(Vol. C, Tables 4.2.6.8 and 6.1.1.4)
;
N N 0.0061 0.0033
;
International Tables for Crystallography
(Vol. C, Tables 4.2.6.8 and 6.1.1.4)
;
O O 0.0106 0.0060
;
International Tables for Crystallography
(Vol. C, Tables 4.2.6.8 and 6.1.1.4)
;
Ru Ru -1.2594 0.8363
;
International Tables for Crystallography
(Vol. C, Tables 4.2.6.8 and 6.1.1.4)
;

loop_
_geom_angle_atom_site_label_1
_geom_angle_atom_site_label_2
_geom_angle_atom_site_label_3
_geom_angle
N1 Ru1 N2 87.89(10)
N1 Ru1 N14 98.15(9)
N2 Ru1 N14 93.48(9)
N1 Ru1 N4 171.92(9)
N2 Ru1 N4 85.12(9)
N14 Ru1 N4 86.35(9)
N1 Ru1 N6 90.41(9)
N2 Ru1 N6 88.05(9)
N14 Ru1 N6 171.35(8)
N4 Ru1 N6 85.30(9)
N1 Ru1 Cl1 97.56(7)
N2 Ru1 Cl1 174.27(6)
N14 Ru1 Cl1 87.51(7)
N4 Ru1 Cl1 89.31(7)
N6 Ru1 Cl1 90.15(6)
O2 Ru2 N10 175.41(9)
O2 Ru2 N15 89.51(9)
N10 Ru2 N15 93.83(9)
O2 Ru2 N12 91.68(9)
N10 Ru2 N12 84.86(10)
N15 Ru2 N12 177.47(9)
O2 Ru2 N8 95.89(8)
N10 Ru2 N8 87.09(9)
N15 Ru2 N8 93.07(10)
N12 Ru2 N8 89.03(10)
O2 Ru2 Cl1 84.50(5)
N10 Ru2 Cl1 92.54(7)
N15 Ru2 Cl1 86.76(6)
N12 Ru2 Cl1 91.13(7)
N8 Ru2 Cl1 179.58(7)
Ru1 Cl1 Ru2 101.94(3)
N16 O2 Ru2 121.23(14)
O1 N1 Ru1 168.7(2)
C1 N2 N3 107.7(2)
C1 N2 Ru1 132.39(19)
N3 N2 Ru1 119.41(17)
C3 N3 N2 108.5(2)
C3 N3 B1 131.2(2)
N2 N3 B1 120.3(2)
C4 N4 N5 107.6(2)
C4 N4 Ru1 132.57(19)
N5 N4 Ru1 119.79(17)
C6 N5 N4 108.0(2)
C6 N5 B1 132.3(2)
N4 N5 B1 119.7(2)
C7 N6 N7 107.5(2)
C7 N6 Ru1 132.45(18)
N7 N6 Ru1 120.02(17)
C9 N7 N6 108.8(2)
C9 N7 B1 131.9(2)
N6 N7 B1 119.2(2)
C10 N8 N9 107.5(2)
C10 N8 Ru2 133.5(2)
N9 N8 Ru2 119.02(19)
C12 N9 N8 108.7(3)
C12 N9 B2 131.5(3)
N8 N9 B2 119.4(2)
C13 N10 N11 106.5(2)
C13 N10 Ru2 134.9(2)
N11 N10 Ru2 118.59(17)
C15 N11 N10 108.9(2)
C15 N11 B2 130.9(3)
N10 N11 B2 120.0(2)
C16 N12 N13 107.3(2)
C16 N12 Ru2 132.4(2)
N13 N12 Ru2 120.2(2)
C18 N13 N12 108.9(3)
C18 N13 B2 132.6(3)
N12 N13 B2 118.2(3)
C19 N14 N15 108.1(2)
C19 N14 Ru1 126.73(19)
N15 N14 Ru1 124.38(17)
C21 N15 N14 106.9(2)
C21 N15 Ru2 128.6(2)
N14 N15 Ru2 124.55(17)
C22 N16 C26 122.9(2)
C22 N16 O2 119.8(2)
C26 N16 O2 117.3(2)
N2 C1 C2 109.8(3)
N2 C1 H1 125.1
C2 C1 H1 125.1
C3 C2 C1 105.0(3)
C3 C2 H2 127.5
C1 C2 H2 127.5
N3 C3 C2 109.0(3)
N3 C3 H3 125.5
C2 C3 H3 125.5
N4 C4 C5 110.0(3)
N4 C4 H4 125.0
C5 C4 H4 125.0
C4 C5 C6 104.7(3)
C4 C5 H5 127.6
C6 C5 H5 127.6
N5 C6 C5 109.7(3)
N5 C6 H6 125.2
C5 C6 H6 125.2
N6 C7 C8 109.5(2)
N6 C7 H7 125.3
C8 C7 H7 125.3
C9 C8 C7 105.4(3)
C9 C8 H8 127.3
C7 C8 H8 127.3
N7 C9 C8 108.8(2)
N7 C9 H9 125.6
C8 C9 H9 125.6
N8 C10 C11 109.1(3)
N8 C10 H10 125.5
C11 C10 H10 125.5
C12 C11 C10 105.4(3)
C12 C11 H11 127.3
C10 C11 H11 127.3
N9 C12 C11 109.3(3)
N9 C12 H12 125.3
C11 C12 H12 125.3
N10 C13 C14 110.4(3)
N10 C13 H13 124.8
C14 C13 H13 124.8
C15 C14 C13 105.2(3)
C15 C14 H14 127.4
C13 C14 H14 127.4
N11 C15 C14 109.0(3)
N11 C15 H15 125.5
C14 C15 H15 125.5
N12 C16 C17 109.8(3)
N12 C16 H16 125.1
C17 C16 H16 125.1
C18 C17 C16 104.9(3)
C18 C17 H17 127.6
C16 C17 H17 127.6
N13 C18 C17 109.0(3)
N13 C18 H18 125.5
C17 C18 H18 125.5
N14 C19 C20 110.2(3)
N14 C19 H19 124.9
C20 C19 H19 124.9
C19 C20 C21 104.4(3)
C19 C20 H20 127.8
C21 C20 H20 127.8
N15 C21 C20 110.5(3)
N15 C21 H21 124.7
C20 C21 H21 124.7
N16 C22 C23 119.0(3)
N16 C22 H22 120.5
C23 C22 H22 120.5
C24 C23 C22 120.1(3)
C24 C23 H23 120.0
C22 C23 H23 120.0
C23 C24 C25 119.1(3)
C23 C24 H24 120.5
C25 C24 H24 120.5
C24 C25 C26 119.7(3)
C24 C25 H25 120.2
C26 C25 H25 120.2
N16 C26 C25 119.2(3)
N16 C26 H26 120.4
C25 C26 H26 120.4
N17 C27 C28 179.2(5)
C27 C28 H28A 109.5
C27 C28 H28B 109.5
H28A C28 H28B 109.5
C27 C28 H28C 109.5
H28A C28 H28C 109.5
H28B C28 H28C 109.5
N3 B1 N5 107.5(2)
N3 B1 N7 108.0(2)
N5 B1 N7 106.3(2)
N3 B1 H1A 111.6
N5 B1 H1A 111.6
N7 B1 H1A 111.6
N9 B2 N11 107.1(3)
N9 B2 N13 108.1(3)
N11 B2 N13 107.4(3)
N9 B2 H2A 111.3
N11 B2 H2A 111.3
N13 B2 H2A 111.3
F1 B3 F4 110.7(3)
F1 B3 F3 110.2(3)
F4 B3 F3 108.8(3)
F1 B3 F2 109.4(3)
F4 B3 F2 109.2(3)
F3 B3 F2 108.5(3)
F8 B4 F5 111.8(4)
F8 B4 F7 105.2(4)
F5 B4 F7 108.8(4)
F8 B4 F6 109.1(4)
F5 B4 F6 110.3(3)
F7 B4 F6 111.5(4)

loop_
_geom_bond_atom_site_label_1
_geom_bond_atom_site_label_2
_geom_bond_distance
Ru1 N1 1.754(2)
Ru1 N2 2.056(2)
Ru1 N14 2.068(2)
Ru1 N4 2.070(2)
Ru1 N6 2.070(2)
Ru1 Cl1 2.3804(7)
Ru2 O2 2.0154(18)
Ru2 N10 2.026(2)
Ru2 N15 2.038(2)
Ru2 N12 2.050(2)
Ru2 N8 2.061(2)
Ru2 Cl1 2.3984(7)
F1 B3 1.368(4)
F2 B3 1.396(4)
F3 B3 1.387(4)
F4 B3 1.383(4)
F5 B4 1.353(5)
F6 B4 1.390(5)
F7 B4 1.384(6)
F8 B4 1.340(6)
O1 N1 1.139(3)
O2 N16 1.362(3)
N2 C1 1.330(4)
N2 N3 1.369(3)
N3 C3 1.337(4)
N3 B1 1.541(4)
N4 C4 1.334(4)
N4 N5 1.367(3)
N5 C6 1.336(4)
N5 B1 1.542(4)
N6 C7 1.331(3)
N6 N7 1.370(3)
N7 C9 1.341(3)
N7 B1 1.546(4)
N8 C10 1.340(4)
N8 N9 1.364(3)
N9 C12 1.347(4)
N9 B2 1.535(5)
N10 C13 1.340(3)
N10 N11 1.380(3)
N11 C15 1.341(4)
N11 B2 1.542(4)
N12 C16 1.340(4)
N12 N13 1.363(3)
N13 C18 1.336(4)
N13 B2 1.549(5)
N14 C19 1.341(4)
N14 N15 1.380(3)
N15 C21 1.347(3)
N16 C22 1.335(4)
N16 C26 1.342(4)
N17 C27 1.110(5)
C1 C2 1.387(4)
C1 H1 0.9500
C2 C3 1.384(4)
C2 H2 0.9500
C3 H3 0.9500
C4 C5 1.378(4)
C4 H4 0.9500
C5 C6 1.378(4)
C5 H5 0.9500
C6 H6 0.9500
C7 C8 1.394(4)
C7 H7 0.9500
C8 C9 1.373(4)
C8 H8 0.9500
C9 H9 0.9500
C10 C11 1.403(4)
C10 H10 0.9500
C11 C12 1.361(5)
C11 H11 0.9500
C12 H12 0.9500
C13 C14 1.384(4)
C13 H13 0.9500
C14 C15 1.380(4)
C14 H14 0.9500
C15 H15 0.9500
C16 C17 1.385(4)
C16 H16 0.9500
C17 C18 1.384(5)
C17 H17 0.9500
C18 H18 0.9500
C19 C20 1.384(4)
C19 H19 0.9500
C20 C21 1.385(4)
C20 H20 0.9500
C21 H21 0.9500
C22 C23 1.381(4)
C22 H22 0.9500
C23 C24 1.380(4)
C23 H23 0.9500
C24 C25 1.380(4)
C24 H24 0.9500
C25 C26 1.381(4)
C25 H25 0.9500
C26 H26 0.9500
C27 C28 1.442(6)
C28 H28A 0.9800
C28 H28B 0.9800
C28 H28C 0.9800
B1 H1A 1.0000
B2 H2A 1.0000

loop_
_geom_torsion_atom_site_label_1
_geom_torsion_atom_site_label_2
_geom_torsion_atom_site_label_3
_geom_torsion_atom_site_label_4
_geom_torsion
N2 Ru1 N1 O1 -27.4(11)
N14 Ru1 N1 O1 -120.6(11)
N6 Ru1 N1 O1 60.7(11)
Cl1 Ru1 N1 O1 150.9(11)
C1 N2 N3 C3 -0.9(3)
Ru1 N2 N3 C3 -173.50(18)
C1 N2 N3 B1 177.7(2)
Ru1 N2 N3 B1 5.1(3)
C4 N4 N5 C6 -0.8(3)
Ru1 N4 N5 C6 176.67(19)
C4 N4 N5 B1 -178.1(3)
Ru1 N4 N5 B1 -0.7(3)
C7 N6 N7 C9 0.2(3)
Ru1 N6 N7 C9 -177.61(17)
C7 N6 N7 B1 177.5(2)
Ru1 N6 N7 B1 -0.3(3)
C10 N8 N9 C12 0.0(4)
Ru2 N8 N9 C12 -179.4(2)
C10 N8 N9 B2 174.0(3)
Ru2 N8 N9 B2 -5.4(4)
C13 N10 N11 C15 -0.4(3)
Ru2 N10 N11 C15 178.8(2)
C13 N10 N11 B2 175.6(3)
Ru2 N10 N11 B2 -5.1(4)
C16 N12 N13 C18 0.5(3)
Ru2 N12 N13 C18 179.93(19)
C16 N12 N13 B2 -175.0(3)
Ru2 N12 N13 B2 4.4(3)
C19 N14 N15 C21 0.0(3)
Ru1 N14 N15 C21 -170.12(18)
C19 N14 N15 Ru2 178.86(18)
Ru1 N14 N15 Ru2 8.7(3)
Ru2 O2 N16 C22 82.2(3)
Ru2 O2 N16 C26 -100.3(2)
N3 N2 C1 C2 0.5(3)
Ru1 N2 C1 C2 171.8(2)
N2 C1 C2 C3 0.0(3)
N2 N3 C3 C2 0.9(3)
B1 N3 C3 C2 -177.5(3)
C1 C2 C3 N3 -0.5(3)
N5 N4 C4 C5 0.8(3)
Ru1 N4 C4 C5 -176.2(2)
N4 C4 C5 C6 -0.5(4)
N4 N5 C6 C5 0.4(3)
B1 N5 C6 C5 177.3(3)
C4 C5 C6 N5 0.0(4)
N7 N6 C7 C8 0.1(3)
Ru1 N6 C7 C8 177.53(19)
N6 C7 C8 C9 -0.3(3)
N6 N7 C9 C8 -0.4(3)
B1 N7 C9 C8 -177.3(3)
C7 C8 C9 N7 0.5(3)
N9 N8 C10 C11 0.5(4)
Ru2 N8 C10 C11 179.7(2)
N8 C10 C11 C12 -0.7(4)
N8 N9 C12 C11 -0.5(4)
B2 N9 C12 C11 -173.5(3)
C10 C11 C12 N9 0.7(4)
N11 N10 C13 C14 1.1(3)
Ru2 N10 C13 C14 -178.0(2)
N10 C13 C14 C15 -1.3(4)
N10 N11 C15 C14 -0.3(3)
B2 N11 C15 C14 -175.9(3)
C13 C14 C15 N11 1.0(4)
N13 N12 C16 C17 -0.4(3)
Ru2 N12 C16 C17 -179.8(2)
N12 C16 C17 C18 0.2(4)
N12 N13 C18 C17 -0.4(3)
B2 N13 C18 C17 174.2(3)
C16 C17 C18 N13 0.1(4)
N15 N14 C19 C20 0.1(3)
Ru1 N14 C19 C20 170.00(19)
N14 C19 C20 C21 -0.2(3)
N14 N15 C21 C20 -0.2(3)
Ru2 N15 C21 C20 -178.96(19)
C19 C20 C21 N15 0.3(3)
C26 N16 C22 C23 1.1(4)
O2 N16 C22 C23 178.4(2)
N16 C22 C23 C24 0.3(5)
C22 C23 C24 C25 -1.5(5)
C23 C24 C25 C26 1.4(4)
C22 N16 C26 C25 -1.2(4)
O2 N16 C26 C25 -178.6(2)
C24 C25 C26 N16 0.0(4)
C3 N3 B1 N5 -127.7(3)
N2 N3 B1 N5 54.1(3)
C3 N3 B1 N7 118.1(3)
N2 N3 B1 N7 -60.2(3)
C6 N5 B1 N3 127.0(3)
N4 N5 B1 N3 -56.4(3)
C6 N5 B1 N7 -117.6(3)
N4 N5 B1 N7 59.0(3)
C9 N7 B1 N3 -126.6(3)
N6 N7 B1 N3 56.8(3)
C9 N7 B1 N5 118.3(3)
N6 N7 B1 N5 -58.3(3)
C12 N9 B2 N11 118.4(4)
N8 N9 B2 N11 -54.1(4)
C12 N9 B2 N13 -126.1(4)
N8 N9 B2 N13 61.4(4)
C15 N11 B2 N9 -123.8(3)
N10 N11 B2 N9 61.1(4)
C15 N11 B2 N13 120.3(3)
N10 N11 B2 N13 -54.8(4)
C18 N13 B2 N9 125.1(3)
N12 N13 B2 N9 -60.7(3)
C18 N13 B2 N11 -119.6(3)
N12 N13 B2 N11 54.6(3)
